data_4024999
loop_
_publ_author_name
'Jarugu Narasimha Moorthy'
'Palani Natarajan'
'Paloth Venugopalan'

_publ_contact_author_address
;Departmet of chemistry
Indian Institute of Technology - Kanpur
Kanpur - 208 016
INDIA
;
_publ_contact_author_email moorthy@iitk.ac.in
_publ_contact_author_fax +915122597436
_publ_contact_author_name 'Prof. J. N. Moorthy'
_publ_contact_author_phone +915122597498
_publ_section_title
;
Abundant Lattice Inclusion Phenomenon with Sterically Hindered and
Inherently Shape-Selective Tetraarylpyrenes
;
_journal_name_full 'Journal of Organic Chemistry'
_journal_page_first 8566
_journal_page_last 8577
_journal_paper_doi 10.1021/jo901465f
_journal_volume 74
_journal_year 2009
_chemical_formula_moiety 'C52 H50 O4, C9 H7 N'
_chemical_formula_sum 'C61 H57 N O4'
_chemical_formula_weight 868.08
_chemical_name_common tetra(2,6-dimethyl-4-methoxyphenyl)pyrene
_chemical_name_systematic
;
 tetra(2,6-dimethyl-4-methoxyphenyl)pyrene
;
_space_group_IT_number 14
_symmetry_cell_setting monoclinic
_symmetry_Int_Tables_number 14
_symmetry_space_group_name_Hall '-P 2yn'
_symmetry_space_group_name_H-M 'P 1 21/n 1'
_atom_sites_solution_hydrogens geom
_atom_sites_solution_primary direct
_atom_sites_solution_secondary difmap
_audit_creation_method SHELXL-97
_cell_angle_alpha 90.00
_cell_angle_beta 98.246(15)
_cell_angle_gamma 90.00
_cell_formula_units_Z 2
_cell_length_a 7.437(5)
_cell_length_b 14.667(10)
_cell_length_c 24.193(17)
_cell_measurement_reflns_used 1282
_cell_measurement_temperature 100(2)
_cell_measurement_theta_max 19.00
_cell_measurement_theta_min 2.19
_cell_volume 2612(3)
_computing_cell_refinement 'Bruker SAINT'
_computing_data_collection 'Bruker APEX'
_computing_data_reduction 'Bruker SAINT'
_computing_molecular_graphics 'SHELXL 5.1, XP (Sheldrick, 1994)'
_computing_publication_material SHELXS-97
_computing_structure_refinement 'SHELXL-97 (Sheldrick, 2008)'
_computing_structure_solution 'SHELXS-97 (Sheldrick, 2008)'
_diffrn_ambient_temperature 100(2)
_diffrn_measured_fraction_theta_full 0.977
_diffrn_measured_fraction_theta_max 0.977
_diffrn_measurement_device_type 'Bruker SMART APEX'
_diffrn_measurement_method 'phi and omega scans'
_diffrn_radiation_monochromator graphite
_diffrn_radiation_source 'fine-focus sealed tube'
_diffrn_radiation_type MoK\a
_diffrn_radiation_wavelength 0.71073
_diffrn_reflns_av_R_equivalents 0.1418
_diffrn_reflns_av_sigmaI/netI 0.1379
_diffrn_reflns_limit_h_max 8
_diffrn_reflns_limit_h_min -8
_diffrn_reflns_limit_k_max 10
_diffrn_reflns_limit_k_min -17
_diffrn_reflns_limit_l_max 27
_diffrn_reflns_limit_l_min -28
_diffrn_reflns_number 12326
_diffrn_reflns_theta_full 24.99
_diffrn_reflns_theta_max 24.99
_diffrn_reflns_theta_min 2.20
_exptl_absorpt_coefficient_mu 0.068
_exptl_absorpt_correction_type none
_exptl_crystal_colour 'color less'
_exptl_crystal_density_diffrn 1.117
_exptl_crystal_density_method 'not measured'
_exptl_crystal_description blocks
_exptl_crystal_F_000 944
_exptl_crystal_size_max 0.2
_exptl_crystal_size_mid 0.1
_exptl_crystal_size_min 0.1
_refine_diff_density_max 0.280
_refine_diff_density_min -0.284
_refine_diff_density_rms 0.077
_refine_ls_extinction_method none
_refine_ls_goodness_of_fit_ref 1.066
_refine_ls_hydrogen_treatment constr
_refine_ls_matrix_type full
_refine_ls_number_parameters 302
_refine_ls_number_reflns 4490
_refine_ls_number_restraints 28
_refine_ls_restrained_S_all 1.076
_refine_ls_R_factor_all 0.1855
_refine_ls_R_factor_gt 0.0814
_refine_ls_shift/su_max 0.000
_refine_ls_shift/su_mean 0.000
_refine_ls_structure_factor_coef Fsqd
_refine_ls_weighting_details 'calc w=1/[\s^2^(Fo^2^)+(0.0587P)^2^+0.0000P] where P=(Fo^2^+2Fc^2^)/3'
_refine_ls_weighting_scheme calc
_refine_ls_wR_factor_gt 0.1742
_refine_ls_wR_factor_ref 0.2133
_reflns_number_gt 1830
_reflns_number_total 4490
_reflns_threshold_expression >2sigma(I)
_cod_data_source_file jo901465f_si_001_19.cif
_cod_data_source_block H2.G16
_cod_depositor_comments
;
The following automatic conversions were performed:
'_symmetry_cell_setting' value 'Monoclinic' changed to 'monoclinic'
according to '/home/saulius/struct/CIF-dictionaries/cif_core.dic'
dictionary named 'cif_core.dic' version 2.4.1 from 2010-06-29.

Automatic conversion script
Id: cif_fix_enum 1527 2010-12-29 10:47:43Z saulius 
;
_cod_original_sg_symbol_H-M 'P 21/n'
_cod_database_code 4024999

loop_
_symmetry_equiv_pos_as_xyz
'x, y, z'
'-x+1/2, y+1/2, -z+1/2'
'-x, -y, -z'
'x-1/2, -y-1/2, z-1/2'

loop_
_atom_site_label
_atom_site_type_symbol
_atom_site_fract_x
_atom_site_fract_y
_atom_site_fract_z
_atom_site_U_iso_or_equiv
_atom_site_adp_type
_atom_site_occupancy
_atom_site_symmetry_multiplicity
_atom_site_calc_flag
_atom_site_refinement_flags
_atom_site_disorder_assembly
_atom_site_disorder_group
N1 N 1.212(2) -0.5530(10) -0.0600(6) 0.279(8) Uani 0.50 1 d PD . 1
H1A H 1.3026 -0.5349 -0.0785 0.335 Uiso 0.50 1 d PR . 1
C27 C 0.8990(19) -0.5602(9) 0.0009(6) 0.68(6) Uani 0.50 1 d PD . 1
H27A H 0.8842 -0.6242 0.0069 0.816 Uiso 0.50 1 d PR . 1
C28 C 0.748(2) -0.513(2) 0.0275(8) 0.66(5) Uiso 0.50 1 d PD . 1
H28A H 0.6303 -0.5372 0.0130 0.797 Uiso 0.50 1 d PR . 1
H28B H 0.7497 -0.4499 0.0175 0.797 Uiso 0.50 1 d PR . 1
C29 C 0.776(3) -0.523(2) 0.0908(8) 0.731 Uiso 0.50 1 d PD . 1
H29A H 0.7603 -0.5857 0.1009 0.797 Uiso 0.50 1 d PR . 1
H29B H 0.6865 -0.4875 0.1061 0.797 Uiso 0.50 1 d PR . 1
C30 C 0.964(4) -0.4901(16) 0.1175(6) 0.50(2) Uiso 0.50 1 d PD . 1
H30A H 0.9802 -0.4977 0.1573 0.603 Uiso 0.50 1 d PR . 1
H30B H 0.9773 -0.4266 0.1094 0.603 Uiso 0.50 1 d PR . 1
C31 C 1.114(3) -0.5385(14) 0.0914(5) 0.367(13) Uiso 0.50 1 d PD . 1
H31A H 1.1051 -0.6015 0.1014 0.440 Uiso 0.50 1 d PR . 1
H31B H 1.2338 -0.5175 0.1063 0.440 Uiso 0.50 1 d PR . 1
C32 C 1.087(2) -0.5279(12) 0.0288(5) 0.420(18) Uiso 0.50 1 d PD . 1
H32A H 1.0958 -0.4637 0.0218 0.504 Uiso 0.50 1 d PR . 1
C33 C 1.2375(19) -0.5677(12) 0.0000(6) 0.272(8) Uiso 0.50 1 d PD . 1
H33A H 1.3531 -0.5423 0.0151 0.326 Uiso 0.50 1 d PR . 1
H33B H 1.2414 -0.6318 0.0082 0.326 Uiso 0.50 1 d PR . 1
C34 C 1.035(2) -0.5722(10) -0.0892(5) 0.210(6) Uiso 0.50 1 d PD . 1
H34A H 1.0189 -0.6371 -0.0913 0.251 Uiso 0.50 1 d PR . 1
H34B H 1.0261 -0.5496 -0.1267 0.251 Uiso 0.50 1 d PR . 1
C35 C 0.8753(19) -0.5393(15) -0.0623(6) 0.383(15) Uiso 0.50 1 d PD . 1
H35A H 0.8691 -0.4748 -0.0692 0.459 Uiso 0.50 1 d PR . 1
H35B H 0.7628 -0.5658 -0.0793 0.459 Uiso 0.50 1 d PR . 1
O1 O 0.8657(4) 0.42498(16) 0.22622(11) 0.1083(9) Uani 1 1 d . . .
O2 O 0.4238(4) -0.36630(17) 0.17241(12) 0.1182(10) Uani 1 1 d . . .
C1 C 0.8893(4) 0.0964(2) 0.10476(13) 0.0677(8) Uani 1 1 d . . .
C2 C 0.8084(4) 0.0203(2) 0.12442(13) 0.0732(9) Uani 1 1 d . . .
H2A H 0.7587 0.0254 0.1574 0.088 Uiso 1 1 calc R . .
C3 C 0.7980(4) -0.0640(2) 0.09702(13) 0.0662(8) Uani 1 1 d . . .
C4 C 0.8755(4) -0.07283(19) 0.04709(12) 0.0609(8) Uani 1 1 d . . .
C5 C 0.9608(4) 0.00405(19) 0.02543(11) 0.0604(8) Uani 1 1 d . . .
C6 C 0.9668(4) 0.08896(19) 0.05435(12) 0.0647(8) Uani 1 1 d . . .
C7 C 0.8738(4) -0.1574(2) 0.01700(13) 0.0721(9) Uani 1 1 d . . .
H7A H 0.8208 -0.2084 0.0309 0.087 Uiso 1 1 calc R . .
C8 C 0.9473(4) -0.1651(2) -0.03100(13) 0.0709(9) Uani 1 1 d . . .
H8A H 0.9421 -0.2210 -0.0493 0.085 Uiso 1 1 calc R . .
C9 C 0.8884(5) 0.1845(2) 0.13600(13) 0.0725(9) Uani 1 1 d . . .
C10 C 0.7347(5) 0.2411(2) 0.12841(14) 0.0822(10) Uani 1 1 d . . .
C11 C 0.7350(5) 0.3205(2) 0.15994(16) 0.0928(11) Uani 1 1 d . . .
H11A H 0.6327 0.3577 0.1551 0.111 Uiso 1 1 calc R . .
C12 C 0.8834(6) 0.3457(2) 0.19831(15) 0.0848(10) Uani 1 1 d . . .
C13 C 1.0341(6) 0.2907(2) 0.20495(14) 0.0890(11) Uani 1 1 d . . .
H13A H 1.1352 0.3077 0.2300 0.107 Uiso 1 1 calc R . .
C14 C 1.0392(5) 0.2093(2) 0.17469(13) 0.0770(9) Uani 1 1 d . . .
C15 C 1.2074(6) 0.1508(2) 0.18418(17) 0.1114(14) Uani 1 1 d . . .
H15A H 1.1768 0.0893 0.1729 0.167 Uiso 1 1 calc R . .
H15B H 1.2567 0.1517 0.2231 0.167 Uiso 1 1 calc R . .
H15C H 1.2959 0.1741 0.1626 0.167 Uiso 1 1 calc R . .
C16 C 0.5728(6) 0.2192(3) 0.08488(19) 0.1209(15) Uani 1 1 d . . .
H16A H 0.4718 0.2568 0.0909 0.181 Uiso 1 1 calc R . .
H16B H 0.5407 0.1561 0.0878 0.181 Uiso 1 1 calc R . .
H16C H 0.6035 0.2307 0.0483 0.181 Uiso 1 1 calc R . .
C17 C 1.0204(6) 0.4587(3) 0.26212(19) 0.1219(15) Uani 1 1 d . . .
H17A H 1.0624 0.4132 0.2895 0.183 Uiso 1 1 calc R . .
H17B H 0.9876 0.5129 0.2806 0.183 Uiso 1 1 calc R . .
H17C H 1.1154 0.4726 0.2404 0.183 Uiso 1 1 calc R . .
C18 C 0.7038(4) -0.1426(2) 0.12012(12) 0.0671(8) Uani 1 1 d . . .
C19 C 0.5190(5) -0.1586(2) 0.09983(13) 0.0758(9) Uani 1 1 d . . .
C20 C 0.4325(5) -0.2345(2) 0.11854(15) 0.0868(11) Uani 1 1 d . . .
H20A H 0.3108 -0.2451 0.1051 0.104 Uiso 1 1 calc R . .
C21 C 0.5237(6) -0.2939(2) 0.15647(16) 0.0869(10) Uani 1 1 d . . .
C22 C 0.7040(6) -0.2775(2) 0.17766(15) 0.0892(11) Uani 1 1 d . . .
H22A H 0.7650 -0.3170 0.2040 0.107 Uiso 1 1 calc R . .
C23 C 0.7950(5) -0.2019(2) 0.15965(14) 0.0811(10) Uani 1 1 d . . .
C24 C 0.9876(6) -0.1843(3) 0.18475(17) 0.1153(14) Uani 1 1 d . . .
H24A H 1.0349 -0.2367 0.2057 0.173 Uiso 1 1 calc R . .
H24B H 0.9921 -0.1324 0.2091 0.173 Uiso 1 1 calc R . .
H24C H 1.0593 -0.1724 0.1556 0.173 Uiso 1 1 calc R . .
C25 C 0.4115(5) -0.0935(2) 0.05924(16) 0.0995(12) Uani 1 1 d . . .
H25A H 0.2920 -0.1178 0.0479 0.149 Uiso 1 1 calc R . .
H25B H 0.4720 -0.0859 0.0271 0.149 Uiso 1 1 calc R . .
H25C H 0.4022 -0.0355 0.0770 0.149 Uiso 1 1 calc R . .
C26 C 0.5233(7) -0.4387(3) 0.2033(2) 0.1439(19) Uani 1 1 d . . .
H26A H 0.6107 -0.4634 0.1818 0.216 Uiso 1 1 calc R . .
H26B H 0.4405 -0.4858 0.2108 0.216 Uiso 1 1 calc R . .
H26C H 0.5850 -0.4151 0.2380 0.216 Uiso 1 1 calc R . .

loop_
_atom_site_aniso_label
_atom_site_aniso_U_11
_atom_site_aniso_U_22
_atom_site_aniso_U_33
_atom_site_aniso_U_23
_atom_site_aniso_U_13
_atom_site_aniso_U_12
N1 0.34(2) 0.284(16) 0.233(15) -0.076(13) 0.123(15) -0.086(15)
C27 0.98(11) 0.23(2) 0.63(7) 0.21(4) -0.56(8) -0.28(5)
O1 0.111(2) 0.0846(17) 0.129(2) -0.0408(16) 0.0155(17) -0.0001(14)
O2 0.116(2) 0.0898(19) 0.153(3) 0.0245(17) 0.0342(19) -0.0135(16)
C1 0.072(2) 0.064(2) 0.067(2) -0.0069(16) 0.0084(16) -0.0004(16)
C2 0.078(2) 0.080(2) 0.063(2) -0.0030(17) 0.0139(16) -0.0053(18)
C3 0.067(2) 0.066(2) 0.065(2) 0.0025(16) 0.0073(16) -0.0022(16)
C4 0.060(2) 0.0604(19) 0.0599(19) -0.0025(15) 0.0007(15) -0.0018(15)
C5 0.058(2) 0.0611(19) 0.0599(18) 0.0012(16) -0.0011(14) 0.0009(15)
C6 0.069(2) 0.0595(19) 0.063(2) -0.0018(15) 0.0011(16) -0.0016(15)
C7 0.078(2) 0.064(2) 0.073(2) 0.0024(16) 0.0089(18) -0.0062(16)
C8 0.080(2) 0.061(2) 0.070(2) -0.0068(15) 0.0072(18) -0.0044(16)
C9 0.078(3) 0.071(2) 0.068(2) -0.0081(16) 0.0070(17) -0.0022(18)
C10 0.077(3) 0.076(2) 0.091(3) -0.0138(18) 0.0038(19) 0.0021(19)
C11 0.088(3) 0.083(3) 0.104(3) -0.016(2) 0.002(2) 0.008(2)
C12 0.096(3) 0.070(2) 0.088(3) -0.0118(19) 0.015(2) 0.000(2)
C13 0.097(3) 0.086(3) 0.082(2) -0.0193(19) 0.005(2) -0.004(2)
C14 0.078(3) 0.082(2) 0.070(2) -0.0099(17) 0.0056(18) 0.0021(19)
C15 0.101(3) 0.103(3) 0.124(3) -0.019(2) -0.007(2) 0.019(2)
C16 0.089(3) 0.121(3) 0.144(4) -0.029(3) -0.012(3) 0.019(2)
C17 0.130(4) 0.107(3) 0.130(4) -0.049(3) 0.026(3) -0.025(3)
C18 0.064(2) 0.070(2) 0.066(2) 0.0011(15) 0.0065(16) -0.0023(16)
C19 0.080(3) 0.071(2) 0.076(2) 0.0030(16) 0.0109(19) -0.0013(19)
C20 0.083(3) 0.079(2) 0.096(3) 0.006(2) 0.003(2) -0.008(2)
C21 0.092(3) 0.071(2) 0.102(3) 0.014(2) 0.029(2) -0.008(2)
C22 0.092(3) 0.086(3) 0.090(3) 0.0273(19) 0.014(2) 0.012(2)
C23 0.075(3) 0.087(2) 0.080(2) 0.0132(18) 0.0084(19) 0.007(2)
C24 0.081(3) 0.139(3) 0.119(3) 0.031(3) -0.009(2) 0.005(2)
C25 0.083(3) 0.100(3) 0.108(3) 0.018(2) -0.010(2) -0.005(2)
C26 0.172(5) 0.084(3) 0.184(5) 0.051(3) 0.055(4) 0.012(3)

loop_
_atom_type_symbol
_atom_type_description
_atom_type_scat_dispersion_real
_atom_type_scat_dispersion_imag
_atom_type_scat_source
C C 0.0033 0.0016 'International Tables Vol C Tables 4.2.6.8 and 6.1.1.4'
H H 0.0000 0.0000 'International Tables Vol C Tables 4.2.6.8 and 6.1.1.4'
O O 0.0106 0.0060 'International Tables Vol C Tables 4.2.6.8 and 6.1.1.4'
N N 0.0061 0.0033 'International Tables Vol C Tables 4.2.6.8 and 6.1.1.4'

loop_
_geom_angle_atom_site_label_1
_geom_angle_atom_site_label_2
_geom_angle_atom_site_label_3
_geom_angle
_geom_angle_site_symmetry_1
_geom_angle_site_symmetry_3
_geom_angle_publ_flag
C28 N1 C29 71.3(15) 3_745 3_745 ?
C28 N1 C34 125.3(14) 3_745 . ?
C29 N1 C34 91.2(14) 3_745 . ?
C28 N1 C33 60.3(12) 3_745 . ?
C29 N1 C33 131.6(15) 3_745 . ?
C34 N1 C33 116.2(5) . . ?
C28 N1 C30 106.3(14) 3_745 3_745 ?
C29 N1 C30 53.7(8) 3_745 3_745 ?
C34 N1 C30 37.5(10) . 3_745 ?
C33 N1 C30 140.1(7) . 3_745 ?
C32 C27 C28 85.4(13) 3_745 . ?
C32 C27 C32 79.8(12) 3_745 . ?
C28 C27 C32 110.6(7) . . ?
C32 C27 C35 49.9(10) 3_745 . ?
C28 C27 C35 109.8(6) . . ?
C32 C27 C35 109.9(6) . . ?
N1 C28 C33 66.9(14) 3_745 3_745 ?
N1 C28 C29 57.3(12) 3_745 . ?
C33 C28 C29 124.1(15) 3_745 . ?
N1 C28 C27 119.1(15) 3_745 . ?
C33 C28 C27 94.1(13) 3_745 . ?
C29 C28 C27 112.1(7) . . ?
N1 C29 C28 51.5(12) 3_745 . ?
N1 C29 C30 80.9(15) 3_745 . ?
C28 C29 C30 112.2(7) . . ?
N1 C29 C34 46.0(9) 3_745 3_745 ?
C28 C29 C34 84.7(10) . 3_745 ?
C30 C29 C34 34.9(9) . 3_745 ?
C34 C30 C29 95.1(18) 3_745 . ?
C34 C30 C31 93.0(15) 3_745 . ?
C29 C30 C31 110.9(7) . . ?
C34 C30 N1 49.7(10) 3_745 3_745 ?
C29 C30 N1 45.4(12) . 3_745 ?
C31 C30 N1 108.9(8) . 3_745 ?
C34 C30 C35 50.0(10) 3_745 3_745 ?
C29 C30 C35 113.1(9) . 3_745 ?
C31 C30 C35 43.2(9) . 3_745 ?
N1 C30 C35 81.4(9) 3_745 3_745 ?
C35 C31 C32 52.9(11) 3_745 . ?
C35 C31 C30 85.6(14) 3_745 . ?
C32 C31 C30 111.3(7) . . ?
C35 C31 C34 50.2(8) 3_745 3_745 ?
C32 C31 C34 83.8(9) . 3_745 ?
C30 C31 C34 35.6(10) . 3_745 ?
C35 C32 C27 67.3(10) 3_745 3_745 ?
C35 C32 C31 57.2(11) 3_745 . ?
C27 C32 C31 124.5(13) 3_745 . ?
C35 C32 C33 118.6(13) 3_745 . ?
C27 C32 C33 90.3(11) 3_745 . ?
C31 C32 C33 114.8(6) . . ?
C35 C32 C27 128.1(13) 3_745 . ?
C27 C32 C27 100.2(12) 3_745 . ?
C31 C32 C27 113.1(7) . . ?
C33 C32 C27 111.3(6) . . ?
C35 C32 C32 101.2(15) 3_745 3_745 ?
C27 C32 C32 51.2(9) 3_745 3_745 ?
C31 C32 C32 138.2(9) . 3_745 ?
C33 C32 C32 107.0(7) . 3_745 ?
C27 C32 C32 49.0(7) . 3_745 ?
C28 C33 N1 52.8(11) 3_745 . ?
C28 C33 C32 90.2(12) 3_745 . ?
N1 C33 C32 113.8(6) . . ?
C30 C34 N1 92.8(16) 3_745 . ?
C30 C34 C35 94.6(15) 3_745 . ?
N1 C34 C35 116.8(6) . . ?
C30 C34 C31 51.5(10) 3_745 3_745 ?
N1 C34 C31 109.2(11) . 3_745 ?
C35 C34 C31 43.3(9) . 3_745 ?
C30 C34 C29 50.0(12) 3_745 3_745 ?
N1 C34 C29 42.8(9) . 3_745 ?
C35 C34 C29 112.7(12) . 3_745 ?
C31 C34 C29 79.5(8) 3_745 3_745 ?
C32 C35 C31 69.9(12) 3_745 3_745 ?
C32 C35 C34 113.8(14) 3_745 . ?
C31 C35 C34 86.5(12) 3_745 . ?
C32 C35 C27 62.7(10) 3_745 . ?
C31 C35 C27 132.6(14) 3_745 . ?
C34 C35 C27 112.2(6) . . ?
C32 C35 C30 99.3(14) 3_745 3_745 ?
C31 C35 C30 51.2(9) 3_745 3_745 ?
C34 C35 C30 35.4(9) . 3_745 ?
C27 C35 C30 136.2(9) . 3_745 ?
C12 O1 C17 118.1(3) . . ?
C21 O2 C26 117.0(3) . . ?
C2 C1 C6 118.7(3) . . ?
C2 C1 C9 119.3(3) . . ?
C6 C1 C9 122.0(3) . . ?
C1 C2 C3 123.2(3) . . ?
C2 C3 C4 118.8(3) . . ?
C2 C3 C18 120.0(3) . . ?
C4 C3 C18 121.1(3) . . ?
C3 C4 C5 119.8(3) . . ?
C3 C4 C7 122.3(3) . . ?
C5 C4 C7 117.9(3) . . ?
C6 C5 C4 119.5(3) . . ?
C6 C5 C5 120.2(3) . 3_755 ?
C4 C5 C5 120.2(3) . 3_755 ?
C1 C6 C5 119.9(3) . . ?
C1 C6 C8 122.1(3) . 3_755 ?
C5 C6 C8 118.0(3) . 3_755 ?
C8 C7 C4 122.0(3) . . ?
C7 C8 C6 121.7(3) . 3_755 ?
C14 C9 C10 119.6(3) . . ?
C14 C9 C1 120.0(3) . . ?
C10 C9 C1 120.4(3) . . ?
C11 C10 C9 119.0(3) . . ?
C11 C10 C16 119.8(3) . . ?
C9 C10 C16 121.1(3) . . ?
C12 C11 C10 121.9(3) . . ?
O1 C12 C13 125.5(4) . . ?
O1 C12 C11 115.9(3) . . ?
C13 C12 C11 118.7(3) . . ?
C12 C13 C14 121.5(3) . . ?
C9 C14 C13 119.3(3) . . ?
C9 C14 C15 121.4(3) . . ?
C13 C14 C15 119.2(3) . . ?
C23 C18 C19 119.3(3) . . ?
C23 C18 C3 121.9(3) . . ?
C19 C18 C3 118.8(3) . . ?
C20 C19 C18 119.4(3) . . ?
C20 C19 C25 119.3(3) . . ?
C18 C19 C25 121.2(3) . . ?
C21 C20 C19 121.2(3) . . ?
C20 C21 O2 116.1(4) . . ?
C20 C21 C22 119.8(3) . . ?
O2 C21 C22 124.1(3) . . ?
C21 C22 C23 120.5(3) . . ?
C18 C23 C22 119.8(3) . . ?
C18 C23 C24 121.0(3) . . ?
C22 C23 C24 119.2(3) . . ?

loop_
_geom_bond_atom_site_label_1
_geom_bond_atom_site_label_2
_geom_bond_distance
_geom_bond_site_symmetry_2
_geom_bond_publ_flag
N1 C28 1.26(3) 3_745 ?
N1 C29 1.35(3) 3_745 ?
N1 C34 1.432(6) . ?
N1 C33 1.453(6) . ?
N1 C30 1.88(2) 3_745 ?
C27 C32 1.49(2) 3_745 ?
C27 C28 1.536(7) . ?
C27 C32 1.538(7) . ?
C27 C35 1.545(7) . ?
C28 N1 1.26(3) 3_745 ?
C28 C33 1.37(3) 3_745 ?
C28 C29 1.523(7) . ?
C29 N1 1.35(3) 3_745 ?
C29 C30 1.531(7) . ?
C29 C34 1.99(3) 3_745 ?
C30 C34 1.14(3) 3_745 ?
C30 C31 1.537(7) . ?
C30 N1 1.88(2) 3_745 ?
C30 C35 1.97(2) 3_745 ?
C31 C35 1.35(2) 3_745 ?
C31 C32 1.508(7) . ?
C31 C34 1.96(2) 3_745 ?
C32 C35 1.28(2) 3_745 ?
C32 C27 1.49(2) 3_745 ?
C32 C33 1.518(6) . ?
C32 C32 1.94(3) 3_745 ?
C33 C28 1.37(3) 3_745 ?
C34 C30 1.14(3) 3_745 ?
C34 C35 1.510(6) . ?
C34 C31 1.96(2) 3_745 ?
C34 C29 1.99(3) 3_745 ?
C35 C32 1.28(2) 3_745 ?
C35 C31 1.35(2) 3_745 ?
C35 C30 1.97(2) 3_745 ?
O1 C12 1.360(4) . ?
O1 C17 1.427(4) . ?
O2 C21 1.383(4) . ?
O2 C26 1.441(5) . ?
C1 C2 1.385(4) . ?
C1 C6 1.426(4) . ?
C1 C9 1.497(4) . ?
C2 C3 1.400(4) . ?
C3 C4 1.417(4) . ?
C3 C18 1.498(4) . ?
C4 C5 1.430(4) . ?
C4 C7 1.438(4) . ?
C5 C6 1.426(4) . ?
C5 C5 1.440(5) 3_755 ?
C6 C8 1.442(4) 3_755 ?
C7 C8 1.357(4) . ?
C8 C6 1.442(4) 3_755 ?
C9 C14 1.401(4) . ?
C9 C10 1.403(5) . ?
C10 C11 1.392(4) . ?
C10 C16 1.516(5) . ?
C11 C12 1.387(5) . ?
C12 C13 1.372(5) . ?
C13 C14 1.404(4) . ?
C14 C15 1.507(5) . ?
C18 C23 1.394(4) . ?
C18 C19 1.411(4) . ?
C19 C20 1.393(4) . ?
C19 C25 1.513(4) . ?
C20 C21 1.372(5) . ?
C21 C22 1.386(5) . ?
C22 C23 1.401(5) . ?
C23 C24 1.496(5) . ?
